data_4128354
loop_
_publ_author_name
'Le Fouler, Vincent'
'Chen, Yu'
'Gandon, Vincent'
'Bizet, Vincent'
'Salom\'e, Christophe'
'Fessard, Thomas'
'Liu, Fang'
'Houk, K. N.'
'Blanchard, Nicolas'

_publ_section_title
;
 Activating Pyrimidines by Pre-distortion for the General Synthesis of
 7-Aza-indazoles from 2-Hydrazonylpyrimidines via Intramolecular
 Diels-Alder Reactions.
;
_journal_issue 40
_journal_name_full 'Journal of the American Chemical Society'
_journal_page_first 15901
_journal_page_last 15909
_journal_paper_doi 10.1021/jacs.9b07037
_journal_volume 141
_journal_year 2019
_chemical_formula_moiety 'C22 H25 F N4 O2'
_chemical_formula_sum 'C22 H25 F N4 O2'
_chemical_formula_weight 396.46
_space_group_crystal_system triclinic
_space_group_IT_number 2
_space_group_name_Hall '-P 1'
_space_group_name_H-M_alt 'P -1'
_symmetry_space_group_name_Hall '-P 1'
_symmetry_space_group_name_H-M 'P -1'
_atom_sites_solution_hydrogens mixed
_atom_sites_solution_primary direct
_atom_sites_solution_secondary difmap
_audit_creation_method SHELXL-2014/7
_audit_update_record
;
2019-04-23 deposited with the CCDC.    2019-06-05 downloaded from the CCDC.
;
_cell_angle_alpha 73.1910(10)
_cell_angle_beta 89.7690(10)
_cell_angle_gamma 75.3010(10)
_cell_formula_units_Z 2
_cell_length_a 8.0215(3)
_cell_length_b 10.3318(4)
_cell_length_c 12.9525(5)
_cell_measurement_reflns_used 9983
_cell_measurement_temperature 173(2)
_cell_measurement_theta_max 29.03
_cell_measurement_theta_min 2.28
_cell_volume 991.17(7)
_computing_cell_refinement 'Bruker SAINT'
_computing_data_collection 'Bruker APEX3'
_computing_data_reduction 'Bruker SAINT'
_computing_molecular_graphics 'Mercury (Macrae et al., 2008)'
_computing_publication_material 'SHELXL-2014/7 (Sheldrick 2014)'
_computing_structure_refinement 'SHELXL-2014/7 (Sheldrick, 2014)'
_computing_structure_solution 'SHELXT 2014/5 (Sheldrick, 2014)'
_diffrn_ambient_temperature 173(2)
_diffrn_measured_fraction_theta_full 0.990
_diffrn_measured_fraction_theta_max 0.950
_diffrn_measurement_device_type 'Bruker APEX-II CCD'
_diffrn_measurement_method '\f and \w scans'
_diffrn_radiation_monochromator triumph
_diffrn_radiation_type MoK\a
_diffrn_radiation_wavelength 0.71073
_diffrn_reflns_av_R_equivalents 0.0440
_diffrn_reflns_av_unetI/netI 0.0632
_diffrn_reflns_Laue_measured_fraction_full 0.990
_diffrn_reflns_Laue_measured_fraction_max 0.950
_diffrn_reflns_limit_h_max 10
_diffrn_reflns_limit_h_min -10
_diffrn_reflns_limit_k_max 13
_diffrn_reflns_limit_k_min -14
_diffrn_reflns_limit_l_max 17
_diffrn_reflns_limit_l_min -17
_diffrn_reflns_number 18907
_diffrn_reflns_point_group_measured_fraction_full 0.990
_diffrn_reflns_point_group_measured_fraction_max 0.950
_diffrn_reflns_theta_full 25.242
_diffrn_reflns_theta_max 29.047
_diffrn_reflns_theta_min 1.647
_diffrn_source 'sealed tube'
_exptl_absorpt_coefficient_mu 0.094
_exptl_absorpt_correction_T_max 0.7458
_exptl_absorpt_correction_T_min 0.6929
_exptl_absorpt_correction_type multi-scan
_exptl_absorpt_process_details sadabs
_exptl_crystal_colour colourless
_exptl_crystal_density_diffrn 1.328
_exptl_crystal_description prism
_exptl_crystal_F_000 420
_exptl_crystal_size_max 0.200
_exptl_crystal_size_mid 0.140
_exptl_crystal_size_min 0.120
_refine_diff_density_max 0.343
_refine_diff_density_min -0.392
_refine_diff_density_rms 0.071
_refine_ls_extinction_method none
_refine_ls_goodness_of_fit_ref 1.245
_refine_ls_hydrogen_treatment mixed
_refine_ls_matrix_type full
_refine_ls_number_parameters 269
_refine_ls_number_reflns 5016
_refine_ls_number_restraints 0
_refine_ls_restrained_S_all 1.245
_refine_ls_R_factor_all 0.1409
_refine_ls_R_factor_gt 0.0962
_refine_ls_shift/su_max 0.000
_refine_ls_shift/su_mean 0.000
_refine_ls_structure_factor_coef Fsqd
_refine_ls_weighting_details 'w=1/[\s^2^(Fo^2^)+1.5268P] where P=(Fo^2^+2Fc^2^)/3'
_refine_ls_weighting_scheme calc
_refine_ls_wR_factor_gt 0.1272
_refine_ls_wR_factor_ref 0.1450
_reflns_Friedel_coverage 0.000
_reflns_number_gt 3236
_reflns_number_total 5016
_reflns_threshold_expression 'I > 2\s(I)'
_cod_data_source_file ja9b07037_si_003.cif
_cod_data_source_block flnb190404
_cod_database_code 4128354
_shelx_shelxl_version_number 2014/7
_shelx_space_group_comment
;
The symmetry employed for this shelxl refinement is uniquely defined
by the following loop, which should always be used as a source of
symmetry information in preference to the above space-group names.
They are only intended as comments.
;
_shelx_estimated_absorpt_t_min 0.982
_shelx_estimated_absorpt_t_max 0.989

loop_
_space_group_symop_operation_xyz
'x, y, z'
'-x, -y, -z'

loop_
_atom_site_label
_atom_site_type_symbol
_atom_site_fract_x
_atom_site_fract_y
_atom_site_fract_z
_atom_site_U_iso_or_equiv
_atom_site_adp_type
_atom_site_occupancy
_atom_site_site_symmetry_order
_atom_site_calc_flag
_atom_site_refinement_flags_posn
_atom_site_refinement_flags_adp
C1 C 1.2192(4) -0.0238(3) 0.5831(2) 0.0291(7) Uani 1 1 d . .
H1 H 1.2946 -0.1148 0.6128 0.035 Uiso 1 1 calc R U
C2 C 1.2417(4) 0.0533(3) 0.4786(2) 0.0259(6) Uani 1 1 d . .
C3 C 1.1439(3) 0.1877(3) 0.4274(2) 0.0224(6) Uani 1 1 d . .
C4 C 1.0118(3) 0.2404(3) 0.4888(2) 0.0210(6) Uani 1 1 d . .
C5 C 0.8707(3) 0.3633(3) 0.4762(2) 0.0223(6) Uani 1 1 d . .
C6 C 0.9989(4) 0.1530(3) 0.5931(2) 0.0237(6) Uani 1 1 d . .
C7 C 1.1774(3) 0.2673(3) 0.3175(2) 0.0229(6) Uani 1 1 d . .
C8 C 1.1746(4) 0.2140(3) 0.2302(2) 0.0273(6) Uani 1 1 d . .
H8 H 1.1566 0.1237 0.2412 0.033 Uiso 1 1 calc R U
C9 C 1.1981(4) 0.2931(3) 0.1275(2) 0.0331(7) Uani 1 1 d . .
H9 H 1.1950 0.2570 0.0681 0.040 Uiso 1 1 calc R U
C10 C 1.2260(4) 0.4237(3) 0.1107(2) 0.0339(7) Uani 1 1 d . .
H10 H 1.2390 0.4785 0.0398 0.041 Uiso 1 1 calc R U
C11 C 1.2348(4) 0.4746(3) 0.1977(2) 0.0320(7) Uani 1 1 d . .
H11 H 1.2576 0.5633 0.1867 0.038 Uiso 1 1 calc R U
C12 C 1.2109(4) 0.3974(3) 0.3007(2) 0.0263(6) Uani 1 1 d . .
H12 H 1.2173 0.4332 0.3599 0.032 Uiso 1 1 calc R U
C13 C 0.8110(3) 0.4944(3) 0.3809(2) 0.0206(6) Uani 1 1 d . .
H13 H 0.9107 0.5365 0.3627 0.025 Uiso 1 1 calc R U
C14 C 0.7529(4) 0.4621(3) 0.2803(2) 0.0267(6) Uani 1 1 d . .
H14A H 0.8483 0.3924 0.2617 0.032 Uiso 1 1 calc R U
H14B H 0.6533 0.4211 0.2961 0.032 Uiso 1 1 calc R U
C15 C 0.7015(4) 0.5951(3) 0.1844(2) 0.0304(7) Uani 1 1 d . .
H15A H 0.8038 0.6313 0.1643 0.036 Uiso 1 1 calc R U
H15B H 0.6590 0.5732 0.1215 0.036 Uiso 1 1 calc R U
C16 C 0.6093(4) 0.7355(3) 0.3093(2) 0.0270(6) Uani 1 1 d . .
H16A H 0.5079 0.8021 0.3256 0.032 Uiso 1 1 calc R U
H16B H 0.7052 0.7813 0.2962 0.032 Uiso 1 1 calc R U
C17 C 0.6623(4) 0.6042(3) 0.4057(2) 0.0245(6) Uani 1 1 d . .
H17A H 0.5621 0.5646 0.4242 0.029 Uiso 1 1 calc R U
H17B H 0.6983 0.6290 0.4689 0.029 Uiso 1 1 calc R U
C18 C 0.4258(4) 0.7830(3) 0.1461(2) 0.0225(6) Uani 1 1 d . .
C19 C 0.2865(4) 0.8369(3) -0.0362(2) 0.0254(6) Uani 1 1 d . .
C20 C 0.3311(4) 0.7647(3) -0.1238(2) 0.0365(8) Uani 1 1 d . .
H20A H 0.4426 0.7760 -0.1505 0.055 Uiso 1 1 calc R U
H20B H 0.2411 0.8070 -0.1837 0.055 Uiso 1 1 calc R U
H20C H 0.3381 0.6647 -0.0937 0.055 Uiso 1 1 calc R U
C21 C 0.3048(4) 0.9856(3) -0.0758(2) 0.0332(7) Uani 1 1 d . .
H21A H 0.2803 1.0298 -0.0180 0.050 Uiso 1 1 calc R U
H21B H 0.2229 1.0393 -0.1387 0.050 Uiso 1 1 calc R U
H21C H 0.4229 0.9836 -0.0964 0.050 Uiso 1 1 calc R U
C22 C 0.1088(4) 0.8288(3) -0.0002(2) 0.0318(7) Uani 1 1 d . .
H22A H 0.1038 0.7308 0.0215 0.048 Uiso 1 1 calc R U
H22B H 0.0217 0.8838 -0.0601 0.048 Uiso 1 1 calc R U
H22C H 0.0856 0.8664 0.0612 0.048 Uiso 1 1 calc R U
N1 N 1.0980(3) 0.0233(2) 0.64321(19) 0.0291(6) Uani 1 1 d . .
N2 N 0.7845(3) 0.3499(2) 0.56448(18) 0.0272(5) Uani 1 1 d . .
N3 N 0.8638(3) 0.2233(3) 0.6357(2) 0.0282(6) Uani 1 1 d . .
N4 N 0.5664(3) 0.7022(2) 0.21177(17) 0.0252(5) Uani 1 1 d . .
F1 F 1.3704(2) -0.00967(18) 0.42655(14) 0.0371(4) Uani 1 1 d . .
O1 O 0.3130(2) 0.8724(2) 0.17027(15) 0.0271(5) Uani 1 1 d . .
O2 O 0.4221(2) 0.7522(2) 0.05187(14) 0.0252(4) Uani 1 1 d . .
H3N H 0.818(4) 0.191(3) 0.698(3) 0.040(10) Uiso 1 1 d . .

loop_
_atom_site_aniso_label
_atom_site_aniso_U_11
_atom_site_aniso_U_22
_atom_site_aniso_U_33
_atom_site_aniso_U_23
_atom_site_aniso_U_13
_atom_site_aniso_U_12
C1 0.0315(16) 0.0197(14) 0.0297(16) -0.0006(12) -0.0059(13) -0.0031(12)
C2 0.0255(15) 0.0254(15) 0.0258(15) -0.0088(12) 0.0017(11) -0.0035(12)
C3 0.0246(14) 0.0242(14) 0.0174(13) -0.0041(11) -0.0022(11) -0.0068(11)
C4 0.0229(14) 0.0206(14) 0.0171(12) -0.0003(11) -0.0022(10) -0.0072(11)
C5 0.0230(14) 0.0257(15) 0.0166(13) -0.0039(11) -0.0015(10) -0.0064(11)
C6 0.0255(15) 0.0253(15) 0.0181(13) -0.0033(11) -0.0020(11) -0.0063(12)
C7 0.0180(13) 0.0269(15) 0.0187(13) -0.0027(11) 0.0014(10) -0.0017(11)
C8 0.0294(16) 0.0287(16) 0.0253(15) -0.0095(12) 0.0031(12) -0.0087(12)
C9 0.0374(18) 0.0407(19) 0.0232(15) -0.0129(14) 0.0075(13) -0.0101(14)
C10 0.0419(19) 0.0364(18) 0.0210(15) -0.0022(13) 0.0090(13) -0.0133(15)
C11 0.0380(18) 0.0275(16) 0.0285(16) -0.0030(13) 0.0052(13) -0.0117(14)
C12 0.0303(16) 0.0267(15) 0.0206(14) -0.0046(12) 0.0003(11) -0.0082(12)
C13 0.0207(13) 0.0225(14) 0.0152(12) -0.0023(11) -0.0004(10) -0.0033(11)
C14 0.0264(15) 0.0277(15) 0.0210(14) -0.0088(12) -0.0043(11) 0.0033(12)
C15 0.0304(16) 0.0358(17) 0.0158(13) -0.0064(12) -0.0021(11) 0.0059(13)
C16 0.0328(16) 0.0254(15) 0.0182(13) -0.0052(12) -0.0051(11) -0.0011(12)
C17 0.0285(15) 0.0248(15) 0.0162(13) -0.0032(11) -0.0008(11) -0.0033(12)
C18 0.0276(15) 0.0195(14) 0.0150(12) 0.0018(10) 0.0022(11) -0.0051(12)
C19 0.0246(14) 0.0247(15) 0.0196(13) 0.0006(11) -0.0073(11) -0.0016(11)
C20 0.0412(19) 0.0388(19) 0.0223(15) -0.0060(13) -0.0098(13) -0.0011(15)
C21 0.0357(17) 0.0307(17) 0.0264(15) 0.0023(13) -0.0033(13) -0.0091(14)
C22 0.0267(16) 0.0281(16) 0.0349(17) -0.0015(13) -0.0047(13) -0.0060(13)
N1 0.0334(14) 0.0244(13) 0.0235(12) -0.0004(10) -0.0018(10) -0.0048(11)
N2 0.0297(13) 0.0272(13) 0.0177(11) 0.0008(10) -0.0009(10) -0.0040(10)
N3 0.0301(14) 0.0288(14) 0.0180(12) 0.0013(10) 0.0035(10) -0.0034(11)
N4 0.0288(13) 0.0254(13) 0.0148(11) -0.0040(9) -0.0031(9) 0.0022(10)
F1 0.0368(10) 0.0336(10) 0.0328(10) -0.0093(8) 0.0039(8) 0.0044(8)
O1 0.0285(11) 0.0252(11) 0.0213(10) -0.0033(8) 0.0014(8) -0.0004(9)
O2 0.0247(10) 0.0273(11) 0.0163(9) -0.0021(8) -0.0043(8) 0.0012(8)

loop_
_atom_type_symbol
_atom_type_description
_atom_type_scat_dispersion_real
_atom_type_scat_dispersion_imag
_atom_type_scat_source
C C 0.0033 0.0016 'International Tables Vol C Tables 4.2.6.8 and 6.1.1.4'
H H 0.0000 0.0000 'International Tables Vol C Tables 4.2.6.8 and 6.1.1.4'
N N 0.0061 0.0033 'International Tables Vol C Tables 4.2.6.8 and 6.1.1.4'
F F 0.0171 0.0103 'International Tables Vol C Tables 4.2.6.8 and 6.1.1.4'
O O 0.0106 0.0060 'International Tables Vol C Tables 4.2.6.8 and 6.1.1.4'

loop_
_geom_angle_atom_site_label_1
_geom_angle_atom_site_label_2
_geom_angle_atom_site_label_3
_geom_angle
N1 C1 C2 123.5(3)
N1 C1 H1 118.3
C2 C1 H1 118.3
F1 C2 C3 119.3(3)
F1 C2 C1 116.7(2)
C3 C2 C1 124.0(3)
C2 C3 C4 114.0(2)
C2 C3 C7 121.9(3)
C4 C3 C7 124.1(2)
C6 C4 C3 117.4(2)
C6 C4 C5 104.0(2)
C3 C4 C5 138.5(2)
N2 C5 C4 110.2(2)
N2 C5 C13 119.5(2)
C4 C5 C13 130.3(2)
N1 C6 N3 124.9(3)
N1 C6 C4 128.0(3)
N3 C6 C4 107.2(2)
C12 C7 C8 119.2(3)
C12 C7 C3 119.9(2)
C8 C7 C3 120.9(3)
C9 C8 C7 119.9(3)
C9 C8 H8 120.1
C7 C8 H8 120.1
C10 C9 C8 120.6(3)
C10 C9 H9 119.7
C8 C9 H9 119.7
C9 C10 C11 119.6(3)
C9 C10 H10 120.2
C11 C10 H10 120.2
C12 C11 C10 120.6(3)
C12 C11 H11 119.7
C10 C11 H11 119.7
C11 C12 C7 120.1(3)
C11 C12 H12 120.0
C7 C12 H12 120.0
C5 C13 C17 112.6(2)
C5 C13 C14 112.0(2)
C17 C13 C14 108.0(2)
C5 C13 H13 108.0
C17 C13 H13 108.0
C14 C13 H13 108.0
C15 C14 C13 110.7(2)
C15 C14 H14A 109.5
C13 C14 H14A 109.5
C15 C14 H14B 109.5
C13 C14 H14B 109.5
H14A C14 H14B 108.1
N4 C15 C14 110.5(2)
N4 C15 H15A 109.5
C14 C15 H15A 109.5
N4 C15 H15B 109.5
C14 C15 H15B 109.5
H15A C15 H15B 108.1
N4 C16 C17 111.3(2)
N4 C16 H16A 109.4
C17 C16 H16A 109.4
N4 C16 H16B 109.4
C17 C16 H16B 109.4
H16A C16 H16B 108.0
C16 C17 C13 111.1(2)
C16 C17 H17A 109.4
C13 C17 H17A 109.4
C16 C17 H17B 109.4
C13 C17 H17B 109.4
H17A C17 H17B 108.0
O1 C18 N4 123.8(2)
O1 C18 O2 124.2(2)
N4 C18 O2 112.0(2)
O2 C19 C22 110.9(2)
O2 C19 C21 109.3(2)
C22 C19 C21 113.4(2)
O2 C19 C20 102.8(2)
C22 C19 C20 109.8(2)
C21 C19 C20 110.1(2)
C19 C20 H20A 109.5
C19 C20 H20B 109.5
H20A C20 H20B 109.5
C19 C20 H20C 109.5
H20A C20 H20C 109.5
H20B C20 H20C 109.5
C19 C21 H21A 109.5
C19 C21 H21B 109.5
H21A C21 H21B 109.5
C19 C21 H21C 109.5
H21A C21 H21C 109.5
H21B C21 H21C 109.5
C19 C22 H22A 109.5
C19 C22 H22B 109.5
H22A C22 H22B 109.5
C19 C22 H22C 109.5
H22A C22 H22C 109.5
H22B C22 H22C 109.5
C1 N1 C6 113.1(2)
C5 N2 N3 107.2(2)
C6 N3 N2 111.4(2)
C6 N3 H3N 128(2)
N2 N3 H3N 120(2)
C18 N4 C15 124.5(2)
C18 N4 C16 120.0(2)
C15 N4 C16 114.5(2)
C18 O2 C19 120.9(2)

loop_
_geom_bond_atom_site_label_1
_geom_bond_atom_site_label_2
_geom_bond_distance
C1 N1 1.327(4)
C1 C2 1.395(4)
C1 H1 0.9500
C2 F1 1.361(3)
C2 C3 1.379(4)
C3 C4 1.416(4)
C3 C7 1.485(4)
C4 C6 1.412(4)
C4 C5 1.439(4)
C5 N2 1.325(3)
C5 C13 1.515(4)
C6 N1 1.346(4)
C6 N3 1.353(4)
C7 C12 1.393(4)
C7 C8 1.397(4)
C8 C9 1.386(4)
C8 H8 0.9500
C9 C10 1.379(4)
C9 H9 0.9500
C10 C11 1.384(4)
C10 H10 0.9500
C11 C12 1.382(4)
C11 H11 0.9500
C12 H12 0.9500
C13 C17 1.528(4)
C13 C14 1.538(4)
C13 H13 1.0000
C14 C15 1.527(4)
C14 H14A 0.9900
C14 H14B 0.9900
C15 N4 1.462(4)
C15 H15A 0.9900
C15 H15B 0.9900
C16 N4 1.466(3)
C16 C17 1.520(4)
C16 H16A 0.9900
C16 H16B 0.9900
C17 H17A 0.9900
C17 H17B 0.9900
C18 O1 1.229(3)
C18 N4 1.346(3)
C18 O2 1.350(3)
C19 O2 1.483(3)
C19 C22 1.513(4)
C19 C21 1.517(4)
C19 C20 1.524(4)
C20 H20A 0.9800
C20 H20B 0.9800
C20 H20C 0.9800
C21 H21A 0.9800
C21 H21B 0.9800
C21 H21C 0.9800
C22 H22A 0.9800
C22 H22B 0.9800
C22 H22C 0.9800
N2 N3 1.360(3)
N3 H3N 0.89(3)

loop_
_geom_hbond_atom_site_label_D
_geom_hbond_atom_site_label_H
_geom_hbond_atom_site_label_A
_geom_hbond_distance_DH
_geom_hbond_distance_HA
_geom_hbond_distance_DA
_geom_hbond_angle_DHA
_geom_hbond_site_symmetry_A
N3 H3N O1 0.89(3) 2.04(3) 2.924(3) 174(3) 2_666

loop_
_geom_torsion_atom_site_label_1
_geom_torsion_atom_site_label_2
_geom_torsion_atom_site_label_3
_geom_torsion_atom_site_label_4
_geom_torsion
N1 C1 C2 F1 -179.3(3)
N1 C1 C2 C3 1.7(5)
F1 C2 C3 C4 178.7(2)
C1 C2 C3 C4 -2.3(4)
F1 C2 C3 C7 -1.3(4)
C1 C2 C3 C7 177.6(3)
C2 C3 C4 C6 1.4(4)
C7 C3 C4 C6 -178.6(2)
C2 C3 C4 C5 -175.4(3)
C7 C3 C4 C5 4.6(5)
C6 C4 C5 N2 0.5(3)
C3 C4 C5 N2 177.6(3)
C6 C4 C5 C13 -178.2(3)
C3 C4 C5 C13 -1.1(5)
C3 C4 C6 N1 0.2(4)
C5 C4 C6 N1 178.0(3)
C3 C4 C6 N3 -179.1(2)
C5 C4 C6 N3 -1.3(3)
C2 C3 C7 C12 -123.3(3)
C4 C3 C7 C12 56.7(4)
C2 C3 C7 C8 57.1(4)
C4 C3 C7 C8 -122.9(3)
C12 C7 C8 C9 -2.6(4)
C3 C7 C8 C9 177.0(3)
C7 C8 C9 C10 0.6(5)
C8 C9 C10 C11 1.6(5)
C9 C10 C11 C12 -1.9(5)
C10 C11 C12 C7 0.0(5)
C8 C7 C12 C11 2.3(4)
C3 C7 C12 C11 -177.3(3)
N2 C5 C13 C17 5.7(4)
C4 C5 C13 C17 -175.7(3)
N2 C5 C13 C14 -116.3(3)
C4 C5 C13 C14 62.3(4)
C5 C13 C14 C15 -177.4(2)
C17 C13 C14 C15 58.0(3)
C13 C14 C15 N4 -56.4(3)
N4 C16 C17 C13 55.2(3)
C5 C13 C17 C16 178.5(2)
C14 C13 C17 C16 -57.3(3)
C2 C1 N1 C6 0.0(4)
N3 C6 N1 C1 178.3(3)
C4 C6 N1 C1 -1.0(4)
C4 C5 N2 N3 0.5(3)
C13 C5 N2 N3 179.3(2)
N1 C6 N3 N2 -177.7(3)
C4 C6 N3 N2 1.7(3)
C5 N2 N3 C6 -1.4(3)
O1 C18 N4 C15 179.8(3)
O2 C18 N4 C15 1.1(4)
O1 C18 N4 C16 -11.8(4)
O2 C18 N4 C16 169.4(2)
C14 C15 N4 C18 -136.5(3)
C14 C15 N4 C16 54.6(3)
C17 C16 N4 C18 136.5(3)
C17 C16 N4 C15 -54.1(3)
O1 C18 O2 C19 6.6(4)
N4 C18 O2 C19 -174.6(2)
C22 C19 O2 C18 -62.1(3)
C21 C19 O2 C18 63.7(3)
C20 C19 O2 C18 -179.4(2)
